data_2103390
loop_
_publ_author_name
'Marsh, Richard E.'

_publ_section_title
;
 The space groups of point group <i>C</i>~3~: some corrections, some
 comments
;
_journal_issue 5
_journal_name_full 'Acta Crystallographica Section B'
_journal_page_first 893
_journal_page_last 899
_journal_paper_doi 10.1107/S0108768102011758
_journal_volume 58
_journal_year 2002
_chemical_formula_moiety 'C12 H30 P3 S6 Bi, C6 H6'
_chemical_formula_sum 'C18 H36 Bi P3 S6'
_symmetry_cell_setting trigonal
_symmetry_space_group_name_H-M 'R 3 2'
_cell_angle_alpha 90.0
_cell_angle_beta 90.0
_cell_angle_gamma 120.0
_cell_formula_units_Z 3
_cell_length_a 12.342
_cell_length_b 12.342
_cell_length_c 17.412
_cell_volume 2296.944
_cod_data_source_file bk0117.cif
_cod_data_source_block FESBOU
_cod_depositor_comments
;
 Adding the _cell_formula_units_Z and _chemical_formula_moiety data items
 after consulting the original publication.

 Antanas Vaitkus,
 2017-08-03

 Marking attached hydrogen atoms.

 Antanas Vaitkus,
 2017-01-03
;
_cod_original_sg_symbol_H-M 'R 32'
_cod_original_formula_sum 'C18 H36 P3 S6 Bi'
_cod_database_code 2103390

loop_
_atom_site_label
_atom_site_fract_x
_atom_site_fract_y
_atom_site_fract_z
_atom_site_attached_hydrogens
Bi1 0.0 0.0 0.0 0
S1 0.0652 -0.1482 0.0872 0
P1 0.0 -0.2728 0.0 0
C1 0.124 -0.296 -0.035 0
C2 0.236 -0.190 -0.058 0
C5 0.114 0.0 0.5 1
C6 0.106 0.106 0.5 1
H1 0.143 -0.341 0.006 0
H2 0.088 -0.267 -0.082 0
H3 0.298 -0.213 -0.078 0
H4 0.274 -0.131 -0.015 0
H5 0.220 -0.144 -0.101 0
